data_1551607
loop_
_publ_author_name
'MITSUHASHI, Ryoji'
'MIKURIYA, Masahiro'

_publ_section_title
;
 Synthesis and Crystal Structure of Potassium
 Ethylenediaminetetraacetato-cobaltate(III)
;
_journal_issue 0
_journal_name_full 'X-ray Structure Analysis Online'
_journal_page_first 5
_journal_paper_doi 10.2116/xraystruct.32.5
_journal_volume 32
_journal_year 2016
_chemical_absolute_configuration ad
_chemical_formula_moiety 'C10 H12 Co N2 O8, K, 2(H2 O)'
_chemical_formula_sum 'C10 H16 Co K N2 O10'
_chemical_formula_weight 422.28
_space_group_crystal_system orthorhombic
_space_group_IT_number 19
_space_group_name_Hall 'P 2ac 2ab'
_space_group_name_H-M_alt 'P 21 21 21'
_symmetry_space_group_name_Hall 'P 2ac 2ab'
_symmetry_space_group_name_H-M 'P 21 21 21'
_atom_sites_solution_hydrogens geom
_audit_creation_method SHELXL-2014/7
_cell_angle_alpha 90.000(9)
_cell_angle_beta 90.000(9)
_cell_angle_gamma 90.000(9)
_cell_formula_units_Z 4
_cell_length_a 6.432(3)
_cell_length_b 10.098(5)
_cell_length_c 22.740(11)
_cell_measurement_temperature 293(2)
_cell_volume 1477.0(12)
_computing_cell_refinement 'Bruker SMART'
_computing_data_collection 'Bruker SMART'
_computing_data_reduction 'Bruker SAINT'
_computing_molecular_graphics 'Yadokari-XG 2009 (Wakita,Nemoto et al., 2009)'
_computing_publication_material 'SHELXL-2014/7 (Sheldrick, 2014)'
_computing_structure_refinement 'SHELXL-2014/7 (Sheldrick, 2014)'
_computing_structure_solution 'SHELXT 2014/5 (Sheldrick, 2014)'
_diffrn_ambient_temperature 293(2)
_diffrn_measured_fraction_theta_full 0.999
_diffrn_measured_fraction_theta_max 0.947
_diffrn_measurement_device_type 'CCD area detector'
_diffrn_measurement_method 'phi and omega scans'
_diffrn_radiation_type MoK\a
_diffrn_radiation_wavelength 0.71073
_diffrn_reflns_av_R_equivalents 0.0228
_diffrn_reflns_av_unetI/netI 0.0306
_diffrn_reflns_Laue_measured_fraction_full 0.999
_diffrn_reflns_Laue_measured_fraction_max 0.947
_diffrn_reflns_limit_h_max 8
_diffrn_reflns_limit_h_min -7
_diffrn_reflns_limit_k_max 9
_diffrn_reflns_limit_k_min -13
_diffrn_reflns_limit_l_max 29
_diffrn_reflns_limit_l_min -30
_diffrn_reflns_number 9049
_diffrn_reflns_point_group_measured_fraction_full 0.999
_diffrn_reflns_point_group_measured_fraction_max 0.946
_diffrn_reflns_theta_full 25.242
_diffrn_reflns_theta_max 28.377
_diffrn_reflns_theta_min 2.698
_diffrn_source 'sealed tube'
_exptl_absorpt_coefficient_mu 1.503
_exptl_absorpt_correction_T_max 0.678
_exptl_absorpt_correction_T_min 0.637
_exptl_absorpt_correction_type multi-scan
_exptl_absorpt_process_details SADABS
_exptl_crystal_colour violet
_exptl_crystal_density_diffrn 1.899
_exptl_crystal_description platelet
_exptl_crystal_F_000 864
_exptl_crystal_size_max 0.330
_exptl_crystal_size_mid 0.300
_exptl_crystal_size_min 0.280
_refine_diff_density_max 0.372
_refine_diff_density_min -0.538
_refine_diff_density_rms 0.083
_refine_ls_abs_structure_details
;
 Refined as an inversion twin.
;
_refine_ls_abs_structure_Flack 0.01(2)
_refine_ls_extinction_method none
_refine_ls_goodness_of_fit_ref 1.038
_refine_ls_hydrogen_treatment constr
_refine_ls_matrix_type full
_refine_ls_number_parameters 218
_refine_ls_number_reflns 3416
_refine_ls_number_restraints 0
_refine_ls_restrained_S_all 1.038
_refine_ls_R_factor_all 0.0308
_refine_ls_R_factor_gt 0.0283
_refine_ls_shift/su_max 0.001
_refine_ls_shift/su_mean 0.000
_refine_ls_structure_factor_coef Fsqd
_refine_ls_weighting_details 'w=1/[\s^2^(Fo^2^)+(0.0429P)^2^] where P=(Fo^2^+2Fc^2^)/3'
_refine_ls_weighting_scheme calc
_refine_ls_wR_factor_gt 0.0714
_refine_ls_wR_factor_ref 0.0722
_reflns_Friedel_coverage 0.723
_reflns_Friedel_fraction_full 1.000
_reflns_Friedel_fraction_max 0.944
_reflns_number_gt 3174
_reflns_number_total 3416
_reflns_threshold_expression 'I > 2\s(I)'
_cod_data_source_file 32_5_1.txt
_cod_data_source_block K_Co_edta_2H2O
_cod_database_code 1551607
_shelx_shelxl_version_number 2014/7
_shelx_space_group_comment
;
The symmetry employed for this shelxl refinement is uniquely defined
by the following loop, which should always be used as a source of
symmetry information in preference to the above space-group names.
They are only intended as comments.
;
_shelx_estimated_absorpt_t_min 0.637
_shelx_estimated_absorpt_t_max 0.678

loop_
_space_group_symop_operation_xyz
'x, y, z'
'-x+1/2, -y, z+1/2'
'x+1/2, -y+1/2, -z'
'-x, y+1/2, -z+1/2'

loop_
_atom_site_label
_atom_site_type_symbol
_atom_site_fract_x
_atom_site_fract_y
_atom_site_fract_z
_atom_site_U_iso_or_equiv
_atom_site_adp_type
_atom_site_occupancy
_atom_site_site_symmetry_order
_atom_site_calc_flag
_atom_site_refinement_flags_posn
_atom_site_refinement_flags_adp
Co1 Co 0.48945(6) 0.60722(4) 0.34110(2) 0.02016(11) Uani 1 1 d . .
N1 N 0.3500(4) 0.7034(3) 0.40301(11) 0.0239(6) Uani 1 1 d . .
C1 C 0.1346(5) 0.7284(4) 0.37979(14) 0.0281(7) Uani 1 1 d . .
H1 H 0.0686 0.7992 0.4017 0.034 Uiso 1 1 calc R U
H1A H 0.0502 0.6492 0.3835 0.034 Uiso 1 1 calc R U
C2 C 0.1564(5) 0.7666(3) 0.31581(14) 0.0262(7) Uani 1 1 d . .
H2 H 0.0205 0.7766 0.2978 0.031 Uiso 1 1 calc R U
H2A H 0.2307 0.8498 0.3122 0.031 Uiso 1 1 calc R U
N2 N 0.2753(4) 0.6574(3) 0.28644(11) 0.0209(5) Uani 1 1 d . .
C3 C 0.3651(5) 0.6168(4) 0.45555(14) 0.0304(7) Uani 1 1 d . .
H3 H 0.2583 0.5490 0.4543 0.036 Uiso 1 1 calc R U
H3A H 0.3465 0.6686 0.4911 0.036 Uiso 1 1 calc R U
C4 C 0.5794(5) 0.5537(4) 0.45489(15) 0.0288(7) Uani 1 1 d . .
O1 O 0.6715(4) 0.5519(3) 0.40467(10) 0.0295(5) Uani 1 1 d . .
O2 O 0.6526(5) 0.5075(3) 0.50050(11) 0.0435(7) Uani 1 1 d . .
C5 C 0.4650(5) 0.8308(3) 0.41316(14) 0.0289(7) Uani 1 1 d . .
H5 H 0.3685 0.9043 0.4100 0.035 Uiso 1 1 calc R U
H5A H 0.5216 0.8310 0.4527 0.035 Uiso 1 1 calc R U
C6 C 0.6385(5) 0.8499(3) 0.36985(14) 0.0260(7) Uani 1 1 d . .
O3 O 0.6506(3) 0.7621(2) 0.32871(10) 0.0266(5) Uani 1 1 d . .
O4 O 0.7575(4) 0.9448(3) 0.37468(12) 0.0380(6) Uani 1 1 d . .
C7 C 0.1416(5) 0.5384(3) 0.27467(15) 0.0276(7) Uani 1 1 d . .
H7 H 0.1703 0.5052 0.2355 0.033 Uiso 1 1 calc R U
H7A H -0.0036 0.5641 0.2762 0.033 Uiso 1 1 calc R U
C8 C 0.1805(5) 0.4296(3) 0.31901(15) 0.0271(7) Uani 1 1 d . .
O5 O 0.3375(4) 0.4500(2) 0.35436(10) 0.0273(5) Uani 1 1 d . .
O6 O 0.0732(4) 0.3299(3) 0.31944(12) 0.0414(7) Uani 1 1 d . .
C9 C 0.3874(5) 0.6957(3) 0.23200(14) 0.0244(7) Uani 1 1 d . .
H9 H 0.4404 0.7854 0.2353 0.029 Uiso 1 1 calc R U
H9A H 0.2951 0.6913 0.1983 0.029 Uiso 1 1 calc R U
C10 C 0.5672(5) 0.5972(3) 0.22495(14) 0.0247(7) Uani 1 1 d . .
O7 O 0.6213(3) 0.5343(2) 0.27246(10) 0.0265(5) Uani 1 1 d . .
O8 O 0.6490(4) 0.5785(3) 0.17649(10) 0.0327(6) Uani 1 1 d . .
K1 K 0.01216(16) 0.15090(8) 0.40461(3) 0.0406(2) Uani 1 1 d . .
O9 O 0.0350(5) 0.3642(3) 0.47765(12) 0.0509(7) Uani 1 1 d . .
O10 O -0.4305(5) 0.2277(3) 0.40767(12) 0.0531(9) Uani 1 1 d . .

loop_
_atom_site_aniso_label
_atom_site_aniso_U_11
_atom_site_aniso_U_22
_atom_site_aniso_U_33
_atom_site_aniso_U_23
_atom_site_aniso_U_13
_atom_site_aniso_U_12
Co1 0.01634(18) 0.0218(2) 0.02239(19) 0.00082(15) -0.00053(18) 0.00121(19)
N1 0.0204(13) 0.0275(15) 0.0238(13) -0.0003(11) 0.0022(11) 0.0008(11)
C1 0.0186(15) 0.0337(19) 0.0319(18) -0.0009(14) 0.0049(13) 0.0044(14)
C2 0.0188(15) 0.0279(17) 0.0319(17) 0.0018(14) -0.0015(14) 0.0063(13)
N2 0.0174(12) 0.0214(13) 0.0238(13) 0.0025(11) -0.0004(10) 0.0019(11)
C3 0.0305(16) 0.0389(19) 0.0217(15) 0.0031(15) 0.0014(13) -0.0002(17)
C4 0.0283(16) 0.0288(17) 0.0293(17) 0.0017(14) -0.0082(14) -0.0030(14)
O1 0.0237(12) 0.0367(14) 0.0282(12) 0.0031(11) -0.0049(10) 0.0052(11)
O2 0.0480(16) 0.0532(18) 0.0293(14) 0.0096(12) -0.0099(13) 0.0039(14)
C5 0.0253(18) 0.0295(17) 0.0318(16) -0.0045(13) 0.0015(14) -0.0002(15)
C6 0.0205(15) 0.0250(16) 0.0324(17) 0.0000(14) -0.0054(13) 0.0002(13)
O3 0.0206(10) 0.0280(12) 0.0313(12) -0.0033(10) 0.0033(9) -0.0056(9)
O4 0.0299(13) 0.0304(13) 0.0536(16) -0.0035(12) -0.0031(12) -0.0065(11)
C7 0.0210(15) 0.0276(17) 0.0342(18) 0.0031(14) -0.0038(14) -0.0046(13)
C8 0.0252(17) 0.0263(18) 0.0297(17) -0.0006(13) 0.0051(13) -0.0024(13)
O5 0.0277(11) 0.0245(11) 0.0298(12) 0.0048(10) -0.0022(10) -0.0033(10)
O6 0.0422(14) 0.0301(14) 0.0518(16) 0.0054(12) -0.0029(12) -0.0152(12)
C9 0.0236(15) 0.0265(17) 0.0231(15) 0.0032(13) 0.0003(13) 0.0008(14)
C10 0.0228(14) 0.0227(16) 0.0286(16) -0.0015(14) -0.0003(12) -0.0043(13)
O7 0.0248(12) 0.0268(12) 0.0277(12) -0.0023(10) 0.0016(10) 0.0046(10)
O8 0.0330(12) 0.0364(15) 0.0287(12) -0.0041(10) 0.0090(10) -0.0009(11)
K1 0.0489(5) 0.0344(4) 0.0386(4) 0.0053(3) -0.0051(4) -0.0076(4)
O9 0.0525(18) 0.0566(18) 0.0437(15) -0.0033(13) 0.0043(13) 0.0006(16)
O10 0.084(2) 0.0415(16) 0.0339(15) -0.0021(12) -0.0048(15) 0.0083(16)

loop_
_atom_type_symbol
_atom_type_description
_atom_type_scat_dispersion_real
_atom_type_scat_dispersion_imag
_atom_type_scat_source
C C 0.0033 0.0016 'International Tables Vol C Tables 4.2.6.8 and 6.1.1.4'
H H 0.0000 0.0000 'International Tables Vol C Tables 4.2.6.8 and 6.1.1.4'
Co Co 0.3494 0.9721 'International Tables Vol C Tables 4.2.6.8 and 6.1.1.4'
K K 0.2009 0.2494 'International Tables Vol C Tables 4.2.6.8 and 6.1.1.4'
N N 0.0061 0.0033 'International Tables Vol C Tables 4.2.6.8 and 6.1.1.4'
O O 0.0106 0.0060 'International Tables Vol C Tables 4.2.6.8 and 6.1.1.4'

loop_
_geom_angle_atom_site_label_1
_geom_angle_atom_site_label_2
_geom_angle_atom_site_label_3
_geom_angle
_geom_angle_site_symmetry_1
_geom_angle_site_symmetry_3
O5 Co1 O3 177.99(10) . .
O5 Co1 O7 92.07(10) . .
O3 Co1 O7 87.36(10) . .
O5 Co1 N2 87.37(11) . .
O3 Co1 N2 94.48(11) . .
O7 Co1 N2 83.81(11) . .
O5 Co1 N1 93.78(11) . .
O3 Co1 N1 86.99(11) . .
O7 Co1 N1 171.53(11) . .
N2 Co1 N1 90.34(11) . .
O5 Co1 O1 87.21(10) . .
O3 Co1 O1 91.05(10) . .
O7 Co1 O1 103.18(10) . .
N2 Co1 O1 171.30(10) . .
N1 Co1 O1 83.24(12) . .
C3 N1 C5 110.4(3) . .
C3 N1 C1 116.2(3) . .
C5 N1 C1 111.3(3) . .
C3 N1 Co1 105.1(2) . .
C5 N1 Co1 108.30(19) . .
C1 N1 Co1 104.85(19) . .
N1 C1 C2 107.2(3) . .
N2 C2 C1 106.7(3) . .
C9 N2 C2 115.3(3) . .
C9 N2 C7 109.8(2) . .
C2 N2 C7 112.1(2) . .
C9 N2 Co1 105.05(19) . .
C2 N2 Co1 105.75(18) . .
C7 N2 Co1 108.34(19) . .
N1 C3 C4 107.4(3) . .
O2 C4 O1 124.5(3) . .
O2 C4 C3 119.9(3) . .
O1 C4 C3 115.7(3) . .
C4 O1 Co1 112.2(2) . .
C4 O2 K1 137.2(3) . 3_556
C6 C5 N1 112.1(3) . .
O4 C6 O3 124.2(3) . .
O4 C6 C5 120.3(3) . .
O3 C6 C5 115.6(3) . .
C6 O3 Co1 115.2(2) . .
C6 O4 K1 170.7(2) . 1_665
N2 C7 C8 111.6(3) . .
O6 C8 O5 124.2(3) . .
O6 C8 C7 120.7(3) . .
O5 C8 C7 115.1(3) . .
C8 O5 Co1 115.7(2) . .
C8 O6 K1 130.2(2) . .
N2 C9 C10 106.5(2) . .
O8 C10 O7 123.5(3) . .
O8 C10 C9 120.9(3) . .
O7 C10 C9 115.6(3) . .
C10 O7 Co1 111.7(2) . .
C10 O8 K1 146.6(2) . 4_655
O6 K1 O9 84.23(10) . .
O6 K1 O4 114.92(9) . 1_445
O9 K1 O4 141.81(9) . 1_445
O6 K1 O2 152.23(9) . 3_456
O9 K1 O2 87.99(10) . 3_456
O4 K1 O2 87.19(9) 1_445 3_456
O6 K1 O8 66.82(8) . 4_645
O9 K1 O8 122.53(9) . 4_645
O4 K1 O8 95.65(8) 1_445 4_645
O2 K1 O8 95.77(8) 3_456 4_645
O6 K1 O10 88.93(9) . .
O9 K1 O10 80.22(9) . .
O4 K1 O10 68.15(9) 1_445 .
O2 K1 O10 115.96(9) 3_456 .
O8 K1 O10 142.49(8) 4_645 .

loop_
_geom_bond_atom_site_label_1
_geom_bond_atom_site_label_2
_geom_bond_distance
_geom_bond_site_symmetry_2
Co1 O5 1.889(2) .
Co1 O3 1.897(2) .
Co1 O7 1.923(2) .
Co1 N2 1.923(3) .
Co1 N1 1.931(3) .
Co1 O1 1.942(2) .
N1 C3 1.484(4) .
N1 C5 1.502(4) .
N1 C1 1.504(4) .
C1 C2 1.512(5) .
C2 N2 1.499(4) .
N2 C9 1.484(4) .
N2 C7 1.502(4) .
C3 C4 1.519(5) .
C4 O2 1.231(4) .
C4 O1 1.287(4) .
O2 K1 2.834(3) 3_556
C5 C6 1.501(5) .
C6 O4 1.231(4) .
C6 O3 1.291(4) .
O4 K1 2.734(3) 1_665
C7 C8 1.512(5) .
C8 O6 1.221(4) .
C8 O5 1.307(4) .
O6 K1 2.678(3) .
C9 C10 1.534(4) .
C10 O8 1.236(4) .
C10 O7 1.300(4) .
O8 K1 2.947(3) 4_655
K1 O9 2.724(3) .
K1 O4 2.734(3) 1_445
K1 O2 2.834(3) 3_456
K1 O8 2.947(3) 4_645
K1 O10 2.952(4) .

loop_
_geom_hbond_atom_site_label_D
_geom_hbond_atom_site_label_H
_geom_hbond_atom_site_label_A
_geom_hbond_distance_DH
_geom_hbond_distance_HA
_geom_hbond_distance_DA
_geom_hbond_angle_DHA
_geom_hbond_site_symmetry_A
C1 H1 O4 0.97 2.56 3.267(4) 130.0 1_455
C2 H2 O3 0.97 2.49 3.267(4) 137.5 1_455
C2 H2A O8 0.97 2.45 3.393(5) 164.5 4_655
C3 H3 O9 0.97 2.41 3.356(5) 163.8 .
C5 H5 O2 0.97 2.62 3.249(4) 122.8 3_466
C5 H5 O8 0.97 2.64 3.309(4) 126.3 4_655
C7 H7 O4 0.97 2.62 3.584(5) 173.2 4_645
C7 H7A O7 0.97 2.43 3.347(4) 157.0 1_455
C9 H9 O7 0.97 2.55 3.421(4) 149.3 4_655
C9 H9A O10 0.97 2.59 3.204(4) 121.5 4
C1 H1 O4 0.97 2.56 3.267(4) 130.0 1_455
C2 H2 O3 0.97 2.49 3.267(4) 137.5 1_455

loop_
_geom_torsion_atom_site_label_1
_geom_torsion_atom_site_label_2
_geom_torsion_atom_site_label_3
_geom_torsion_atom_site_label_4
_geom_torsion
_geom_torsion_site_symmetry_4
C3 N1 C1 C2 -157.0(3) .
C5 N1 C1 C2 75.4(3) .
Co1 N1 C1 C2 -41.5(3) .
N1 C1 C2 N2 55.2(3) .
C1 C2 N2 C9 -156.1(3) .
C1 C2 N2 C7 77.4(3) .
C1 C2 N2 Co1 -40.5(3) .
C5 N1 C3 C4 -77.7(3) .
C1 N1 C3 C4 154.2(3) .
Co1 N1 C3 C4 38.9(3) .
N1 C3 C4 O2 160.1(3) .
N1 C3 C4 O1 -20.6(4) .
O2 C4 O1 Co1 170.4(3) .
C3 C4 O1 Co1 -8.8(4) .
O1 C4 O2 K1 -135.4(3) 3_556
C3 C4 O2 K1 43.8(5) 3_556
C3 N1 C5 C6 119.3(3) .
C1 N1 C5 C6 -110.1(3) .
Co1 N1 C5 C6 4.7(3) .
N1 C5 C6 O4 -174.8(3) .
N1 C5 C6 O3 5.5(4) .
O4 C6 O3 Co1 166.8(3) .
C5 C6 O3 Co1 -13.6(3) .
O7 Co1 O3 C6 -172.9(2) .
N2 Co1 O3 C6 103.5(2) .
N1 Co1 O3 C6 13.4(2) .
O1 Co1 O3 C6 -69.8(2) .
C9 N2 C7 C8 128.2(3) .
C2 N2 C7 C8 -102.3(3) .
Co1 N2 C7 C8 14.0(3) .
N2 C7 C8 O6 173.6(3) .
N2 C7 C8 O5 -8.2(4) .
O6 C8 O5 Co1 175.9(3) .
C7 C8 O5 Co1 -2.2(4) .
O7 Co1 O5 C8 -74.9(2) .
N2 Co1 O5 C8 8.8(2) .
N1 Co1 O5 C8 98.9(2) .
O1 Co1 O5 C8 -178.0(2) .
O5 C8 O6 K1 21.6(5) .
C7 C8 O6 K1 -160.4(2) .
C2 N2 C9 C10 155.2(2) .
C7 N2 C9 C10 -77.1(3) .
Co1 N2 C9 C10 39.2(3) .
N2 C9 C10 O8 158.4(3) .
N2 C9 C10 O7 -20.0(4) .
O8 C10 O7 Co1 171.5(3) .
C9 C10 O7 Co1 -10.1(3) .
O7 C10 O8 K1 -87.7(5) 4_655
C9 C10 O8 K1 94.1(4) 4_655
